data_4113179
loop_
_publ_author_name
'Gereon Altenhoff'
'Richard Goddard'
'Christian W. Lehmann'
'Frank Glorius'

_publ_section_title
;
 Sterically Demanding, Bioxazoline-Derived N-Heterocyclic Carbene Ligands
 with Restricted Flexibility for Catalysis
;
_journal_name_full 'Journal of the American Chemical Society'
_journal_page_first 15195
_journal_page_last 15201
_journal_paper_doi 10.1021/ja045349r
_journal_volume 126
_journal_year 2004
_chemical_compound_source dichloromethane/hexane/ethylacetate
_chemical_formula_moiety 'C38 H56 Cl4 N4 O4 Pd2'
_chemical_formula_sum 'C38 H56 Cl4 N4 O4 Pd2'
_chemical_formula_weight 987.47
_chemical_name_common ((Ibiox7)PdCl2)2
_chemical_name_systematic
; 
 Bis[Dispiro(cycloheptane-1,3'-(1,3)oxazolo(3',2':3,4)-
 imidazolo(5,1-b)(1,3)oxazole-7',1"-cycloheptane-5'-ylidine)-dichloro-
 palladium] 
;
_space_group_IT_number 14
_symmetry_cell_setting monoclinic
_symmetry_Int_Tables_number 14
_symmetry_space_group_name_Hall '-P 2yn'
_symmetry_space_group_name_H-M 'P 1 21/n 1'
_atom_sites_solution_hydrogens geom
_atom_sites_solution_primary direct
_atom_sites_solution_secondary difmap
_cell_angle_alpha 90.0
_cell_angle_beta 97.3395(4)
_cell_angle_gamma 90.0
_cell_formula_units_Z 2
_cell_length_a 13.2368(2)
_cell_length_b 11.6748(1)
_cell_length_c 13.6306(1)
_cell_measurement_reflns_used 56611
_cell_measurement_temperature 100
_cell_measurement_theta_max 31.0
_cell_measurement_theta_min 2.91
_cell_volume 2089.17(4)
_computing_cell_refinement 'Denzo / Scalepack (Otwinowski 1997)'
_computing_data_collection 'Collect software (Nonius, 1998)'
_computing_data_reduction 'Denzo / Scalepack (Otwinowski 1997)'
_computing_molecular_graphics 'DIAMOND (Crystal Impact GbR, 1999)'
_computing_structure_refinement 'SHELXL-97 (Sheldrick, 1997)'
_computing_structure_solution 'SHELXS-97 (Sheldrick, 1990)'
_diffrn_ambient_temperature 100
_diffrn_measured_fraction_theta_full 0.993
_diffrn_measured_fraction_theta_max 0.993
_diffrn_measurement_device_type 'Nonius KappaCCD'
_diffrn_measurement_method 'CCD \w-scan'
_diffrn_radiation_monochromator graphite
_diffrn_radiation_source '0.3 mm focus rotating anode'
_diffrn_radiation_type MoK\a
_diffrn_radiation_wavelength 0.71073
_diffrn_reflns_av_R_equivalents 0.0391
_diffrn_reflns_av_sigmaI/netI 0.0251
_diffrn_reflns_limit_h_max 19
_diffrn_reflns_limit_h_min -17
_diffrn_reflns_limit_k_max 16
_diffrn_reflns_limit_k_min -16
_diffrn_reflns_limit_l_max 19
_diffrn_reflns_limit_l_min -19
_diffrn_reflns_number 35433
_diffrn_reflns_theta_full 31.01
_diffrn_reflns_theta_max 31.01
_diffrn_reflns_theta_min 3.48
_diffrn_standards_decay_% 0.0
_diffrn_standards_number 0
_exptl_absorpt_coefficient_mu 1.160
_exptl_absorpt_correction_T_max 0.80445
_exptl_absorpt_correction_T_min 0.67816
_exptl_absorpt_correction_type gaussian
_exptl_absorpt_process_details 'XPREP, Siemens (1995)'
_exptl_crystal_colour orange-red
_exptl_crystal_density_diffrn 1.570
_exptl_crystal_density_meas ?
_exptl_crystal_density_method none
_exptl_crystal_description prism
_exptl_crystal_F_000 1008
_exptl_crystal_size_max 0.40
_exptl_crystal_size_mid 0.33
_exptl_crystal_size_min 0.16
_refine_diff_density_max 1.371
_refine_diff_density_min -0.692
_refine_diff_density_rms 0.074
_refine_ls_extinction_method none
_refine_ls_goodness_of_fit_ref 1.053
_refine_ls_hydrogen_treatment constr
_refine_ls_matrix_type full
_refine_ls_number_parameters 235
_refine_ls_number_reflns 6612
_refine_ls_number_restraints 0
_refine_ls_restrained_S_all 1.053
_refine_ls_R_factor_all 0.0317
_refine_ls_R_factor_gt 0.0282
_refine_ls_shift/su_max 0.001
_refine_ls_shift/su_mean 0.000
_refine_ls_structure_factor_coef Fsqd
_refine_ls_weighting_details 'calc w=1/[\s^2^(Fo^2^)+(0.0235P)^2^+2.3477P] where P=(Fo^2^+2Fc^2^)/3'
_refine_ls_weighting_scheme calc
_refine_ls_wR_factor_gt 0.0668
_refine_ls_wR_factor_ref 0.0687
_reflns_number_gt 6088
_reflns_number_total 6612
_reflns_threshold_expression I>2\s(I)
_cod_data_source_file ja045349rsi20040802_024156.cif
_cod_data_source_block ((Ibiox7)PdCl2)2
_cod_depositor_comments
;
The following automatic conversions were performed:

'_exptl_crystal_density_meas' value 'none' was changed to '?' - the
value is perceived as not measured.

Automatic conversion script
Id: cif_fix_values 3008 2015-01-20 13:52:24Z robertas 
;
_cod_database_code 4113179

loop_
_symmetry_equiv_pos_as_xyz
'x, y, z'
'-x+1/2, y+1/2, -z+1/2'
'-x, -y, -z'
'x-1/2, -y-1/2, z-1/2'

loop_
_atom_site_label
_atom_site_type_symbol
_atom_site_fract_x
_atom_site_fract_y
_atom_site_fract_z
_atom_site_U_iso_or_equiv
_atom_site_adp_type
_atom_site_occupancy
_atom_site_symmetry_multiplicity
_atom_site_calc_flag
_atom_site_refinement_flags
C1 C 0.47600(13) 0.38517(13) 0.22613(13) 0.0215(3) Uani 1 1 d .
C2 C 0.31647(15) 0.49468(15) 0.28105(15) 0.0284(4) Uani 1 1 d .
C3 C 0.3277(2) 0.5396(2) 0.38852(17) 0.0414(5) Uani 1 1 d .
H3A H 0.3607 0.6139 0.3928 0.050 Uiso 1 1 calc R
H3B H 0.2614 0.5470 0.4110 0.050 Uiso 1 1 calc R
C4 C 0.44931(17) 0.40881(17) 0.38609(14) 0.0313(4) Uani 1 1 d .
C5 C 0.52999(16) 0.34018(17) 0.38613(14) 0.0301(4) Uani 1 1 d .
C6 C 0.65512(16) 0.21243(16) 0.38802(14) 0.0299(4) Uani 1 1 d .
H6A H 0.6246 0.1368 0.3838 0.036 Uiso 1 1 calc R
H6B H 0.7262 0.2051 0.4152 0.036 Uiso 1 1 calc R
C7 C 0.64548(14) 0.26880(14) 0.28431(13) 0.0242(3) Uani 1 1 d .
C8 C 0.30600(18) 0.59585(16) 0.20946(18) 0.0351(4) Uani 1 1 d .
H8A H 0.3739 0.6232 0.2026 0.042 Uiso 1 1 calc R
H8B H 0.2712 0.6570 0.2397 0.042 Uiso 1 1 calc R
C9 C 0.25009(17) 0.5756(2) 0.10575(18) 0.0395(5) Uani 1 1 d .
H9A H 0.2689 0.5009 0.0829 0.047 Uiso 1 1 calc R
H9B H 0.2724 0.6325 0.0613 0.047 Uiso 1 1 calc R
C10 C 0.13403(19) 0.5816(2) 0.1004(2) 0.0484(6) Uani 1 1 d .
H10A H 0.1163 0.6491 0.1359 0.058 Uiso 1 1 calc R
H10B H 0.1054 0.5909 0.0317 0.058 Uiso 1 1 calc R
C11 C 0.08489(17) 0.4779(2) 0.1422(2) 0.0434(5) Uani 1 1 d .
H11A H 0.0954 0.4121 0.1013 0.052 Uiso 1 1 calc R
H11B H 0.0121 0.4911 0.1371 0.052 Uiso 1 1 calc R
C12 C 0.12370(17) 0.4482(2) 0.24942(19) 0.0383(5) Uani 1 1 d .
H12A H 0.0793 0.3908 0.2725 0.046 Uiso 1 1 calc R
H12B H 0.1201 0.5161 0.2899 0.046 Uiso 1 1 calc R
C13 C 0.23365(15) 0.40278(15) 0.26379(16) 0.0289(4) Uani 1 1 d .
H13A H 0.2412 0.3509 0.3198 0.035 Uiso 1 1 calc R
H13B H 0.2447 0.3588 0.2057 0.035 Uiso 1 1 calc R
C14 C 0.72431(15) 0.36472(16) 0.28098(16) 0.0322(4) Uani 1 1 d .
H14A H 0.7009 0.4153 0.2263 0.039 Uiso 1 1 calc R
H14B H 0.7269 0.4091 0.3414 0.039 Uiso 1 1 calc R
C15 C 0.83230(16) 0.3256(2) 0.2695(2) 0.0450(6) Uani 1 1 d .
H15A H 0.8803 0.3823 0.2993 0.054 Uiso 1 1 calc R
H15B H 0.8461 0.2542 0.3052 0.054 Uiso 1 1 calc R
C16 C 0.84927(19) 0.3081(2) 0.1624(2) 0.0550(8) Uani 1 1 d .
H16A H 0.8290 0.3777 0.1262 0.066 Uiso 1 1 calc R
H16B H 0.9217 0.2980 0.1604 0.066 Uiso 1 1 calc R
C17 C 0.7938(2) 0.2083(2) 0.1084(2) 0.0533(7) Uani 1 1 d .
H17A H 0.8208 0.1378 0.1390 0.064 Uiso 1 1 calc R
H17B H 0.8091 0.2084 0.0406 0.064 Uiso 1 1 calc R
C18 C 0.67726(19) 0.2075(2) 0.10652(17) 0.0394(5) Uani 1 1 d .
H18A H 0.6510 0.2829 0.0873 0.047 Uiso 1 1 calc R
H18B H 0.6482 0.1535 0.0566 0.047 Uiso 1 1 calc R
C19 C 0.64237(16) 0.17534(16) 0.20533(15) 0.0291(4) Uani 1 1 d .
H19A H 0.6842 0.1120 0.2329 0.035 Uiso 1 1 calc R
H19B H 0.5729 0.1475 0.1923 0.035 Uiso 1 1 calc R
Cl1 Cl 0.37545(4) 0.23042(4) 0.07308(3) 0.02802(9) Uani 1 1 d .
Cl2 Cl 0.55326(4) 0.57193(4) 0.09408(3) 0.02833(10) Uani 1 1 d .
N1 N 0.41656(12) 0.43487(13) 0.28761(11) 0.0250(3) Uani 1 1 d .
N2 N 0.54524(12) 0.32575(12) 0.28813(11) 0.0234(3) Uani 1 1 d .
O1 O 0.38967(14) 0.45578(15) 0.44884(11) 0.0423(4) Uani 1 1 d .
O2 O 0.60182(13) 0.28692(13) 0.45035(10) 0.0370(3) Uani 1 1 d .
Pd Pd 0.463461(9) 0.399340(10) 0.083085(9) 0.01919(4) Uani 1 1 d .

loop_
_atom_site_aniso_label
_atom_site_aniso_U_11
_atom_site_aniso_U_22
_atom_site_aniso_U_33
_atom_site_aniso_U_23
_atom_site_aniso_U_13
_atom_site_aniso_U_12
C1 0.0242(8) 0.0160(7) 0.0220(7) 0.0038(5) -0.0057(6) -0.0023(6)
C2 0.0336(9) 0.0184(7) 0.0321(9) -0.0008(6) 0.0006(7) 0.0055(7)
C3 0.0537(14) 0.0332(10) 0.0362(11) -0.0076(8) 0.0019(10) 0.0126(10)
C4 0.0424(11) 0.0289(9) 0.0209(8) 0.0001(7) -0.0026(7) 0.0040(8)
C5 0.0398(10) 0.0283(9) 0.0196(8) 0.0018(6) -0.0064(7) 0.0025(8)
C6 0.0347(10) 0.0239(8) 0.0274(8) 0.0059(7) -0.0103(7) 0.0024(7)
C7 0.0253(8) 0.0185(7) 0.0259(8) 0.0048(6) -0.0083(6) -0.0006(6)
C8 0.0400(11) 0.0174(8) 0.0465(12) 0.0062(7) 0.0001(9) 0.0042(7)
C9 0.0353(11) 0.0365(11) 0.0449(12) 0.0176(9) -0.0019(9) 0.0071(9)
C10 0.0359(12) 0.0495(14) 0.0572(15) 0.0175(12) -0.0040(11) 0.0132(10)
C11 0.0255(10) 0.0443(12) 0.0592(15) 0.0024(11) 0.0002(9) 0.0069(9)
C12 0.0313(10) 0.0327(10) 0.0524(13) 0.0024(9) 0.0110(9) 0.0064(8)
C13 0.0309(9) 0.0206(8) 0.0355(10) 0.0019(7) 0.0057(8) 0.0041(7)
C14 0.0285(9) 0.0217(8) 0.0419(11) 0.0096(7) -0.0127(8) -0.0039(7)
C15 0.0262(10) 0.0366(11) 0.0678(16) 0.0230(11) -0.0106(10) -0.0009(8)
C16 0.0305(11) 0.0538(15) 0.082(2) 0.0348(14) 0.0110(12) 0.0110(10)
C17 0.0541(15) 0.0515(15) 0.0579(16) 0.0184(12) 0.0213(13) 0.0241(12)
C18 0.0485(13) 0.0350(10) 0.0342(10) 0.0030(8) 0.0037(9) 0.0122(9)
C19 0.0326(9) 0.0210(8) 0.0316(9) 0.0002(7) -0.0044(7) 0.0016(7)
Cl1 0.0311(2) 0.02061(17) 0.0291(2) 0.00533(15 -0.00873(16 -0.01168(15)
Cl2 0.0396(2) 0.02017(17) 0.02169(18) 0.00348(14 -0.00961(16 -0.01367(16)
N1 0.0298(8) 0.0195(6) 0.0237(7) 0.0019(5) -0.0040(6) 0.0018(6)
N2 0.0270(7) 0.0194(6) 0.0213(6) 0.0033(5) -0.0068(5) 0.0000(5)
O1 0.0552(10) 0.0436(9) 0.0273(7) -0.0034(6) 0.0027(7) 0.0149(8)
O2 0.0477(9) 0.0365(8) 0.0227(6) 0.0035(5) -0.0112(6) 0.0104(7)
Pd 0.02115(7) 0.01407(6) 0.01975(6) 0.00373(4) -0.00737(4) -0.00450(4)

loop_
_atom_type_symbol
_atom_type_description
_atom_type_scat_dispersion_real
_atom_type_scat_dispersion_imag
_atom_type_scat_source
C C 0.0033 0.0016 'International Tables Vol C Tables 4.2.6.8 and 6.1.1.4'
H H 0.0000 0.0000 'International Tables Vol C Tables 4.2.6.8 and 6.1.1.4'
Cl Cl 0.1484 0.1585 'International Tables Vol C Tables 4.2.6.8 and 6.1.1.4'
N N 0.0061 0.0033 'International Tables Vol C Tables 4.2.6.8 and 6.1.1.4'
O O 0.0106 0.0060 'International Tables Vol C Tables 4.2.6.8 and 6.1.1.4'
Pd Pd -0.9988 1.0072 'International Tables Vol C Tables 4.2.6.8 and 6.1.1.4'

loop_
_geom_angle_atom_site_label_1
_geom_angle_atom_site_label_2
_geom_angle_atom_site_label_3
_geom_angle
_geom_angle_site_symmetry_3
_geom_angle_publ_flag
N1 C1 N2 103.53(15) . y
N1 C1 Pd 127.15(12) . y
N2 C1 Pd 129.32(14) . y
N1 C2 C8 114.09(17) . y
N1 C2 C13 107.13(14) . y
C8 C2 C13 116.06(17) . y
N1 C2 C3 97.17(15) . y
C8 C2 C3 109.49(16) . y
C13 C2 C3 111.33(18) . y
O1 C3 C2 106.60(16) . y
C5 C4 O1 140.79(18) . y
C5 C4 N1 106.41(17) . y
O1 C4 N1 112.75(17) . y
C4 C5 O2 140.28(19) . y
C4 C5 N2 106.70(16) . y
O2 C5 N2 112.91(18) . y
O2 C6 C7 106.76(14) . y
N2 C7 C19 113.50(14) . y
N2 C7 C14 106.68(14) . y
C19 C7 C14 117.18(17) . y
N2 C7 C6 97.32(15) . y
C19 C7 C6 109.31(14) . y
C14 C7 C6 111.08(15) . y
C2 C8 C9 117.74(17) . y
C8 C9 C10 113.7(2) . y
C11 C10 C9 114.92(19) . y
C10 C11 C12 115.6(2) . y
C11 C12 C13 113.44(19) . y
C2 C13 C12 115.18(16) . y
C15 C14 C7 115.68(17) . y
C16 C15 C14 113.18(19) . y
C17 C16 C15 116.6(2) . y
C16 C17 C18 115.8(2) . y
C19 C18 C17 113.75(19) . y
C18 C19 C7 117.53(17) . y
Pd Cl2 Pd 94.282(15) 3_665 y
C1 N1 C4 111.73(15) . y
C1 N1 C2 138.38(15) . y
C4 N1 C2 109.00(16) . y
C1 N2 C5 111.62(16) . y
C1 N2 C7 137.75(16) . y
C5 N2 C7 109.12(14) . y
C4 O1 C3 104.30(16) . y
C5 O2 C6 104.38(14) . y
C1 Pd Cl1 87.93(5) . y
C1 Pd Cl2 91.81(5) . y
Cl1 Pd Cl2 179.734(18) . y
C1 Pd Cl2 176.90(5) 3_665 y
Cl1 Pd Cl2 94.538(15) 3_665 y
Cl2 Pd Cl2 85.718(14) 3_665 y

loop_
_geom_bond_atom_site_label_1
_geom_bond_atom_site_label_2
_geom_bond_distance
_geom_bond_site_symmetry_2
_geom_bond_publ_flag
C1 N1 1.352(2) . y
C1 N2 1.356(2) . y
C1 Pd 1.9427(17) . y
C2 N1 1.490(2) . y
C2 C8 1.527(3) . y
C2 C13 1.530(3) . y
C2 C3 1.545(3) . y
C3 O1 1.460(3) . y
C4 C5 1.335(3) . y
C4 O1 1.352(3) . y
C4 N1 1.391(2) . y
C5 O2 1.358(2) . y
C5 N2 1.387(2) . y
C6 O2 1.459(3) . y
C6 C7 1.550(3) . y
C7 N2 1.491(2) . y
C7 C19 1.530(3) . y
C7 C14 1.535(3) . y
C8 C9 1.528(3) . y
C9 C10 1.530(3) . y
C10 C11 1.519(4) . y
C11 C12 1.526(4) . y
C12 C13 1.538(3) . y
C14 C15 1.528(3) . y
C15 C16 1.519(4) . y
C16 C17 1.517(4) . y
C17 C18 1.540(4) . y
C18 C19 1.525(3) . y
Cl1 Pd 2.2856(4) . y
Cl2 Pd 2.3344(4) . y
Cl2 Pd 2.4201(4) 3_665 y
Pd Cl2 2.4201(4) 3_665 y
